data_7101206
loop_
_publ_author_name
'Dirk Walther'
'Reinald Fischer'
'Helmar Gorls'
'Jens Langer'
'Astrid Malassa'
'Gavin Vaughan'

_publ_section_title
;
A Key Step of the Formation of Acrylic Acid from CO~2~ and
Ethylene: The Transformation of a Nickelalactone into a
Nickel-acrylate Complex
;
_journal_issue 23
_journal_name_full 'Chemical Communications'
_journal_paper_doi 10.1039/b603540j
_journal_year 2006
_chemical_formula_sum 'C75 H66 Ni P6'
_chemical_formula_weight 1211.81
_chemical_name_systematic
;
?
;
_space_group_IT_number 2
_symmetry_cell_setting triclinic
_symmetry_space_group_name_Hall '-P 1'
_symmetry_space_group_name_H-M 'P -1'
_atom_sites_solution_hydrogens geom
_atom_sites_solution_primary direct
_atom_sites_solution_secondary difmap
_audit_creation_method SHELXL-97
_cell_angle_alpha 92.840(1)
_cell_angle_beta 98.429(1)
_cell_angle_gamma 106.845(1)
_cell_formula_units_Z 2
_cell_length_a 11.0266(1)
_cell_length_b 11.1318(2)
_cell_length_c 27.3260(3)
_cell_measurement_temperature 183(2)
_cell_volume 3160.52(7)
_computing_cell_refinement DENZO
_computing_data_collection COLLECT
_computing_data_reduction DENZO
_computing_molecular_graphics SHELXTL/PC
_computing_publication_material SHELXL-97
_computing_structure_refinement 'SHELXL-97 (Sheldrick, 1997)'
_computing_structure_solution 'SHELXS-97 (Sheldrick, 1990)'
_diffrn_ambient_temperature 183(2)
_diffrn_measured_fraction_theta_full 0.983
_diffrn_measured_fraction_theta_max 0.983
_diffrn_measurement_device_type KappaCCD
_diffrn_measurement_method 'phi- + omega-scan'
_diffrn_radiation_monochromator graphite
_diffrn_radiation_source 'fine-focus sealed tube'
_diffrn_radiation_type MoK\a
_diffrn_radiation_wavelength 0.71073
_diffrn_reflns_av_R_equivalents 0.0274
_diffrn_reflns_av_sigmaI/netI 0.0449
_diffrn_reflns_limit_h_max 14
_diffrn_reflns_limit_h_min -13
_diffrn_reflns_limit_k_max 14
_diffrn_reflns_limit_k_min -13
_diffrn_reflns_limit_l_max 33
_diffrn_reflns_limit_l_min -35
_diffrn_reflns_number 23848
_diffrn_reflns_theta_full 27.46
_diffrn_reflns_theta_max 27.46
_diffrn_reflns_theta_min 1.99
_exptl_absorpt_coefficient_mu 0.502
_exptl_absorpt_correction_type none
_exptl_crystal_colour red
_exptl_crystal_density_diffrn 1.273
_exptl_crystal_density_method 'not measured'
_exptl_crystal_description prism
_exptl_crystal_F_000 1268
_exptl_crystal_size_max 0.04
_exptl_crystal_size_mid 0.04
_exptl_crystal_size_min 0.04
_refine_diff_density_max 0.787
_refine_diff_density_min -0.409
_refine_diff_density_rms 0.069
_refine_ls_extinction_method none
_refine_ls_goodness_of_fit_ref 1.038
_refine_ls_hydrogen_treatment constr
_refine_ls_matrix_type full
_refine_ls_number_parameters 739
_refine_ls_number_reflns 14212
_refine_ls_number_restraints 0
_refine_ls_restrained_S_all 1.038
_refine_ls_R_factor_all 0.0615
_refine_ls_R_factor_gt 0.0452
_refine_ls_shift/su_max 0.001
_refine_ls_shift/su_mean 0.000
_refine_ls_structure_factor_coef Fsqd
_refine_ls_weighting_details 'calc w=1/[\s^2^(Fo^2^)+(0.0499P)^2^+3.0023P] where P=(Fo^2^+2Fc^2^)/3'
_refine_ls_weighting_scheme calc
_refine_ls_wR_factor_gt 0.1098
_refine_ls_wR_factor_ref 0.1188
_reflns_number_gt 11438
_reflns_number_total 14212
_reflns_threshold_expression >2sigma(I)
_cod_data_source_file b603540j.txt
_cod_depositor_comments
;
The following automatic conversions were performed:
'_exptl_absorpt_correction_type' value 'NONE' changed to 'none' according
to '/home/saulius/struct/CIF-dictionaries/cif_core.dic' dictionary named
'cif_core.dic' version 2.4.1 from 2010-06-29.

Automatic conversion script
Id: cif_fix_enum 1527 2010-12-29 10:47:43Z saulius 
;
_cod_original_sg_symbol_H-M P-1
_cod_database_code 7101206

loop_
_symmetry_equiv_pos_as_xyz
'x, y, z'
'-x, -y, -z'

loop_
_atom_site_label
_atom_site_type_symbol
_atom_site_fract_x
_atom_site_fract_y
_atom_site_fract_z
_atom_site_U_iso_or_equiv
_atom_site_adp_type
_atom_site_occupancy
_atom_site_symmetry_multiplicity
_atom_site_calc_flag
_atom_site_refinement_flags
Ni Ni 0.77422(3) 0.44720(3) 0.255793(10) 0.01812(8) Uani 1 1 d .
P1A P 0.63410(6) 0.30294(6) 0.41974(2) 0.02908(14) Uani 1 1 d .
P2A P 0.64944(5) 0.39060(5) 0.31006(2) 0.01988(12) Uani 1 1 d .
C1A C 0.7333(2) 0.3640(2) 0.37090(8) 0.0246(5) Uani 1 1 d .
H1AA H 0.7976 0.4450 0.3851 0.030 Uiso 1 1 calc R
H1AB H 0.7813 0.3040 0.3643 0.030 Uiso 1 1 calc R
C2A C 0.7175(3) 0.4226(2) 0.47216(9) 0.0315(5) Uani 1 1 d .
C3A C 0.6706(4) 0.5245(4) 0.47772(13) 0.0650(11) Uani 1 1 d .
H3AA H 0.5988 0.5292 0.4549 0.078 Uiso 1 1 calc R
C4A C 0.7270(5) 0.6199(4) 0.51621(14) 0.0766(13) Uani 1 1 d .
H4AA H 0.6938 0.6892 0.5193 0.092 Uiso 1 1 calc R
C5A C 0.8302(4) 0.6145(3) 0.54973(12) 0.0547(9) Uani 1 1 d .
H5AA H 0.8700 0.6806 0.5756 0.066 Uiso 1 1 calc R
C6A C 0.8749(4) 0.5129(4) 0.54546(13) 0.0613(9) Uani 1 1 d .
H6AA H 0.9447 0.5070 0.5691 0.074 Uiso 1 1 calc R
C7A C 0.8193(3) 0.4184(3) 0.50698(12) 0.0517(8) Uani 1 1 d .
H7AA H 0.8525 0.3488 0.5046 0.062 Uiso 1 1 calc R
C8A C 0.6867(3) 0.1651(2) 0.43538(9) 0.0361(6) Uani 1 1 d .
C9A C 0.8082(4) 0.1539(3) 0.43387(11) 0.0497(8) Uani 1 1 d .
H9AA H 0.8741 0.2240 0.4268 0.060 Uiso 1 1 calc R
C10A C 0.8348(5) 0.0405(4) 0.44270(12) 0.0709(13) Uani 1 1 d .
H10A H 0.9183 0.0340 0.4415 0.085 Uiso 1 1 calc R
C11A C 0.7405(6) -0.0609(4) 0.45311(13) 0.0799(15) Uani 1 1 d .
H11A H 0.7585 -0.1380 0.4588 0.096 Uiso 1 1 calc R
C12A C 0.6212(6) -0.0514(3) 0.45536(14) 0.0756(14) Uani 1 1 d .
H12A H 0.5563 -0.1216 0.4630 0.091 Uiso 1 1 calc R
C13A C 0.5938(4) 0.0608(3) 0.44648(11) 0.0540(9) Uani 1 1 d .
H13A H 0.5100 0.0661 0.4480 0.065 Uiso 1 1 calc R
C14A C 0.5648(2) 0.5013(2) 0.32900(8) 0.0250(5) Uani 1 1 d .
C15A C 0.6122(2) 0.6267(2) 0.31996(10) 0.0316(5) Uani 1 1 d .
H15A H 0.6832 0.6514 0.3029 0.038 Uiso 1 1 calc R
C16A C 0.5574(3) 0.7162(3) 0.33548(12) 0.0445(7) Uani 1 1 d .
H16A H 0.5919 0.8018 0.3295 0.053 Uiso 1 1 calc R
C17A C 0.4525(3) 0.6808(3) 0.35964(12) 0.0473(7) Uani 1 1 d .
H17A H 0.4152 0.7423 0.3705 0.057 Uiso 1 1 calc R
C18A C 0.4022(3) 0.5571(3) 0.36788(11) 0.0408(7) Uani 1 1 d .
H18A H 0.3293 0.5330 0.3840 0.049 Uiso 1 1 calc R
C19A C 0.4574(2) 0.4665(3) 0.35287(9) 0.0325(5) Uani 1 1 d .
H19A H 0.4221 0.3811 0.3588 0.039 Uiso 1 1 calc R
C20A C 0.5173(2) 0.2430(2) 0.29539(8) 0.0239(5) Uani 1 1 d .
C21A C 0.4030(2) 0.2410(2) 0.26538(9) 0.0290(5) Uani 1 1 d .
H21A H 0.3916 0.3178 0.2550 0.035 Uiso 1 1 calc R
C22A C 0.3056(2) 0.1290(2) 0.25034(10) 0.0334(6) Uani 1 1 d .
H22A H 0.2281 0.1297 0.2301 0.040 Uiso 1 1 calc R
C23A C 0.3209(3) 0.0163(2) 0.26470(10) 0.0350(6) Uani 1 1 d .
H23A H 0.2544 -0.0606 0.2542 0.042 Uiso 1 1 calc R
C24A C 0.4337(3) 0.0161(2) 0.29455(10) 0.0336(6) Uani 1 1 d .
H24A H 0.4444 -0.0611 0.3047 0.040 Uiso 1 1 calc R
C25A C 0.5312(2) 0.1282(2) 0.30972(9) 0.0271(5) Uani 1 1 d .
H25A H 0.6083 0.1270 0.3301 0.032 Uiso 1 1 calc R
P1B P 0.69359(6) 0.54044(6) 0.07406(2) 0.02524(13) Uani 1 1 d .
P2B P 0.66949(5) 0.46568(5) 0.18438(2) 0.01984(12) Uani 1 1 d .
C1B C 0.7697(2) 0.5064(2) 0.13505(8) 0.0243(5) Uani 1 1 d .
H1BA H 0.8049 0.4358 0.1288 0.029 Uiso 1 1 calc R
H1BB H 0.8436 0.5812 0.1485 0.029 Uiso 1 1 calc R
C2B C 0.6660(2) 0.3984(2) 0.03184(9) 0.0284(5) Uani 1 1 d .
C3B C 0.6656(3) 0.2803(3) 0.04561(10) 0.0363(6) Uani 1 1 d .
H3BA H 0.6910 0.2703 0.0795 0.044 Uiso 1 1 calc R
C4B C 0.6285(3) 0.1759(3) 0.01037(12) 0.0473(7) Uani 1 1 d .
H4BA H 0.6287 0.0954 0.0204 0.057 Uiso 1 1 calc R
C5B C 0.5914(3) 0.1889(3) -0.03896(13) 0.0547(9) Uani 1 1 d .
H5BA H 0.5657 0.1177 -0.0630 0.066 Uiso 1 1 calc R
C6B C 0.5918(4) 0.3059(4) -0.05321(12) 0.0616(10) Uani 1 1 d .
H6BA H 0.5673 0.3157 -0.0872 0.074 Uiso 1 1 calc R
C7B C 0.6276(3) 0.4084(3) -0.01844(10) 0.0470(7) Uani 1 1 d .
H7BA H 0.6263 0.4883 -0.0288 0.056 Uiso 1 1 calc R
C8B C 0.8356(2) 0.6462(2) 0.05390(8) 0.0296(5) Uani 1 1 d .
C9B C 0.8387(3) 0.7706(3) 0.04948(10) 0.0380(6) Uani 1 1 d .
H9BA H 0.7680 0.7976 0.0562 0.046 Uiso 1 1 calc R
C10B C 0.9440(3) 0.8562(3) 0.03541(11) 0.0505(8) Uani 1 1 d .
H10B H 0.9453 0.9413 0.0328 0.061 Uiso 1 1 calc R
C11B C 1.0460(3) 0.8180(3) 0.02531(11) 0.0503(8) Uani 1 1 d .
H11B H 1.1176 0.8767 0.0155 0.060 Uiso 1 1 calc R
C12B C 1.0453(3) 0.6940(3) 0.02935(11) 0.0482(8) Uani 1 1 d .
H12B H 1.1161 0.6676 0.0223 0.058 Uiso 1 1 calc R
C13B C 0.9403(3) 0.6088(3) 0.04373(10) 0.0397(6) Uani 1 1 d .
H13B H 0.9397 0.5240 0.0467 0.048 Uiso 1 1 calc R
C14B C 0.5380(2) 0.3307(2) 0.15129(8) 0.0248(5) Uani 1 1 d .
C15B C 0.4513(2) 0.3423(3) 0.11080(9) 0.0295(5) Uani 1 1 d .
H15B H 0.4521 0.4239 0.1018 0.035 Uiso 1 1 calc R
C16B C 0.3630(3) 0.2363(3) 0.08316(10) 0.0394(6) Uani 1 1 d .
H16B H 0.3056 0.2455 0.0551 0.047 Uiso 1 1 calc R
C17B C 0.3595(3) 0.1174(3) 0.09685(11) 0.0442(7) Uani 1 1 d .
H17B H 0.2997 0.0447 0.0781 0.053 Uiso 1 1 calc R
C18B C 0.4425(3) 0.1045(3) 0.13755(11) 0.0427(7) Uani 1 1 d .
H18B H 0.4387 0.0228 0.1472 0.051 Uiso 1 1 calc R
C19B C 0.5320(2) 0.2104(2) 0.16479(9) 0.0301(5) Uani 1 1 d .
H19B H 0.5893 0.2004 0.1927 0.036 Uiso 1 1 calc R
C20B C 0.5919(2) 0.5914(2) 0.18464(8) 0.0246(5) Uani 1 1 d .
C21B C 0.4707(3) 0.5688(3) 0.19722(10) 0.0358(6) Uani 1 1 d .
H21B H 0.4227 0.4851 0.2013 0.043 Uiso 1 1 calc R
C22B C 0.4181(3) 0.6663(3) 0.20392(11) 0.0481(8) Uani 1 1 d .
H22B H 0.3349 0.6487 0.2127 0.058 Uiso 1 1 calc R
C23B C 0.4851(3) 0.7876(3) 0.19805(11) 0.0498(8) Uani 1 1 d .
H23B H 0.4486 0.8540 0.2027 0.060 Uiso 1 1 calc R
C24B C 0.6062(3) 0.8130(3) 0.18525(11) 0.0469(7) Uani 1 1 d .
H24B H 0.6533 0.8970 0.1812 0.056 Uiso 1 1 calc R
C25B C 0.6592(3) 0.7151(2) 0.17830(10) 0.0353(6) Uani 1 1 d .
H25B H 0.7420 0.7328 0.1692 0.042 Uiso 1 1 calc R
P1C P 0.95055(5) 0.60526(5) 0.27859(2) 0.02021(12) Uani 1 1 d .
P2C P 0.92470(5) 0.35695(5) 0.25340(2) 0.02085(12) Uani 1 1 d .
C8C C 1.0213(2) 0.7078(2) 0.33714(8) 0.0241(5) Uani 1 1 d .
C1C C 1.0541(2) 0.4999(2) 0.28235(9) 0.0266(5) Uani 1 1 d .
H1CA H 1.1242 0.5253 0.2625 0.032 Uiso 1 1 calc R
H1CB H 1.0898 0.4917 0.3170 0.032 Uiso 1 1 calc R
C2C C 1.0090(2) 0.7178(2) 0.23428(8) 0.0257(5) Uani 1 1 d .
C9C C 0.9512(3) 0.7037(2) 0.37579(9) 0.0297(5) Uani 1 1 d .
H9CA H 0.8638 0.6534 0.3711 0.036 Uiso 1 1 calc R
C7C C 0.9731(2) 0.8282(2) 0.23443(10) 0.0329(6) Uani 1 1 d .
H7CA H 0.9265 0.8460 0.2590 0.039 Uiso 1 1 calc R
C3C C 1.0771(3) 0.6944(3) 0.19755(9) 0.0367(6) Uani 1 1 d .
H3CA H 1.1022 0.6197 0.1964 0.044 Uiso 1 1 calc R
C6C C 1.0045(3) 0.9121(3) 0.19925(11) 0.0458(8) Uani 1 1 d .
H6CA H 0.9787 0.9864 0.1998 0.055 Uiso 1 1 calc R
C5C C 1.0726(3) 0.8888(3) 0.16356(11) 0.0534(9) Uani 1 1 d .
H5CA H 1.0949 0.9472 0.1398 0.064 Uiso 1 1 calc R
C4C C 1.1084(3) 0.7802(3) 0.16257(10) 0.0510(9) Uani 1 1 d .
H4CA H 1.1549 0.7636 0.1377 0.061 Uiso 1 1 calc R
C14C C 0.9765(2) 0.3070(2) 0.19671(9) 0.0260(5) Uani 1 1 d .
C13C C 1.1494(2) 0.7838(2) 0.34482(10) 0.0321(5) Uani 1 1 d .
H13C H 1.1982 0.7876 0.3187 0.038 Uiso 1 1 calc R
C20C C 0.9543(2) 0.2308(2) 0.28983(9) 0.0274(5) Uani 1 1 d .
C19C C 0.8858(3) 0.2228(3) 0.16132(10) 0.0407(6) Uani 1 1 d .
H19C H 0.7988 0.1956 0.1661 0.049 Uiso 1 1 calc R
C10C C 1.0095(3) 0.7735(3) 0.42159(9) 0.0390(6) Uani 1 1 d .
H10C H 0.9618 0.7699 0.4480 0.047 Uiso 1 1 calc R
C21C C 0.8510(3) 0.1270(3) 0.29241(11) 0.0390(6) Uani 1 1 d .
H21C H 0.7675 0.1237 0.2763 0.047 Uiso 1 1 calc R
C24C C 1.0935(4) 0.1337(3) 0.33900(11) 0.0483(8) Uani 1 1 d .
H24C H 1.1769 0.1359 0.3548 0.058 Uiso 1 1 calc R
C12C C 1.2057(3) 0.8535(3) 0.39008(10) 0.0407(6) Uani 1 1 d .
H12C H 1.2924 0.9056 0.3948 0.049 Uiso 1 1 calc R
C11C C 1.1358(3) 0.8473(3) 0.42837(10) 0.0426(7) Uani 1 1 d .
H11C H 1.1750 0.8942 0.4595 0.051 Uiso 1 1 calc R
C25C C 1.0766(3) 0.2339(3) 0.31325(10) 0.0385(6) Uani 1 1 d .
H25C H 1.1485 0.3046 0.3116 0.046 Uiso 1 1 calc R
C23C C 0.9896(4) 0.0315(3) 0.34155(11) 0.0522(9) Uani 1 1 d .
H23C H 1.0014 -0.0365 0.3594 0.063 Uiso 1 1 calc R
C15C C 1.1023(3) 0.3433(4) 0.18908(13) 0.0578(10) Uani 1 1 d .
H15C H 1.1669 0.4000 0.2133 0.069 Uiso 1 1 calc R
C22C C 0.8685(4) 0.0271(3) 0.31843(13) 0.0543(9) Uani 1 1 d .
H22C H 0.7970 -0.0439 0.3202 0.065 Uiso 1 1 calc R
C18C C 0.9195(3) 0.1771(4) 0.11863(11) 0.0545(9) Uani 1 1 d .
H18C H 0.8558 0.1190 0.0946 0.065 Uiso 1 1 calc R
C17C C 1.0440(4) 0.2156(4) 0.11125(12) 0.0590(9) Uani 1 1 d .
H17C H 1.0673 0.1856 0.0819 0.071 Uiso 1 1 calc R
C16C C 1.1354(4) 0.2980(4) 0.14657(16) 0.0810(14) Uani 1 1 d .
H16C H 1.2224 0.3243 0.1417 0.097 Uiso 1 1 calc R

loop_
_atom_site_aniso_label
_atom_site_aniso_U_11
_atom_site_aniso_U_22
_atom_site_aniso_U_33
_atom_site_aniso_U_23
_atom_site_aniso_U_13
_atom_site_aniso_U_12
Ni 0.01715(14) 0.01861(14) 0.01898(14) 0.00230(10) 0.00292(10) 0.00596(10)
P1A 0.0302(3) 0.0320(3) 0.0246(3) 0.0061(2) 0.0070(2) 0.0070(3)
P2A 0.0189(3) 0.0206(3) 0.0205(3) 0.0030(2) 0.0038(2) 0.0062(2)
C1A 0.0242(11) 0.0275(12) 0.0212(11) 0.0064(9) 0.0025(9) 0.0062(9)
C2A 0.0377(14) 0.0324(13) 0.0260(12) 0.0045(10) 0.0091(10) 0.0107(11)
C3A 0.098(3) 0.060(2) 0.0452(18) -0.0075(16) -0.0111(18) 0.049(2)
C4A 0.131(4) 0.052(2) 0.056(2) -0.0109(17) 0.002(2) 0.051(3)
C5A 0.071(2) 0.0444(18) 0.0388(16) -0.0085(13) 0.0147(16) 0.0024(16)
C6A 0.054(2) 0.069(2) 0.052(2) -0.0196(17) -0.0112(16) 0.0196(18)
C7A 0.056(2) 0.053(2) 0.0460(17) -0.0111(14) -0.0076(14) 0.0279(16)
C8A 0.0558(17) 0.0272(13) 0.0227(12) 0.0036(10) 0.0057(11) 0.0087(12)
C9A 0.076(2) 0.0512(19) 0.0390(16) 0.0190(14) 0.0231(15) 0.0367(17)
C10A 0.135(4) 0.075(3) 0.0385(17) 0.0209(17) 0.035(2) 0.074(3)
C11A 0.170(5) 0.043(2) 0.0384(19) 0.0055(15) 0.018(2) 0.050(3)
C12A 0.129(4) 0.0262(17) 0.052(2) 0.0069(14) 0.000(2) -0.001(2)
C13A 0.075(2) 0.0319(16) 0.0394(16) 0.0067(12) 0.0002(15) -0.0046(15)
C14A 0.0222(11) 0.0303(12) 0.0236(11) 0.0006(9) 0.0026(9) 0.0107(9)
C15A 0.0264(12) 0.0291(13) 0.0399(14) 0.0016(10) 0.0052(10) 0.0096(10)
C16A 0.0374(15) 0.0300(15) 0.067(2) -0.0038(13) 0.0066(14) 0.0146(12)
C17A 0.0384(16) 0.0487(18) 0.0601(19) -0.0133(15) 0.0044(14) 0.0260(14)
C18A 0.0313(14) 0.0564(19) 0.0409(15) 0.0008(13) 0.0112(12) 0.0211(13)
C19A 0.0271(12) 0.0391(15) 0.0340(13) 0.0063(11) 0.0090(10) 0.0118(11)
C20A 0.0225(11) 0.0249(12) 0.0231(11) 0.0015(9) 0.0064(9) 0.0042(9)
C21A 0.0262(12) 0.0260(12) 0.0332(13) 0.0064(10) 0.0041(10) 0.0052(10)
C22A 0.0252(12) 0.0323(14) 0.0368(14) 0.0035(11) -0.0010(10) 0.0027(10)
C23A 0.0300(13) 0.0269(13) 0.0404(14) 0.0003(11) 0.0039(11) -0.0016(10)
C24A 0.0373(14) 0.0235(12) 0.0387(14) 0.0041(10) 0.0051(11) 0.0076(10)
C25A 0.0247(12) 0.0258(12) 0.0307(12) 0.0030(9) 0.0040(9) 0.0080(9)
P1B 0.0261(3) 0.0292(3) 0.0210(3) 0.0034(2) 0.0032(2) 0.0093(2)
P2B 0.0182(3) 0.0219(3) 0.0194(3) 0.0019(2) 0.0022(2) 0.0064(2)
C1B 0.0219(11) 0.0297(12) 0.0220(11) 0.0044(9) 0.0034(9) 0.0087(9)
C2B 0.0223(11) 0.0353(14) 0.0270(12) -0.0002(10) 0.0019(9) 0.0093(10)
C3B 0.0423(15) 0.0354(15) 0.0338(14) 0.0034(11) 0.0123(11) 0.0127(12)
C4B 0.0475(17) 0.0343(16) 0.060(2) -0.0048(13) 0.0179(15) 0.0100(13)
C5B 0.0453(18) 0.055(2) 0.057(2) -0.0250(16) -0.0054(15) 0.0161(15)
C6B 0.076(2) 0.070(2) 0.0359(16) -0.0161(15) -0.0198(16) 0.035(2)
C7B 0.0595(19) 0.0489(18) 0.0310(14) -0.0037(12) -0.0103(13) 0.0240(15)
C8B 0.0367(13) 0.0312(13) 0.0186(11) 0.0031(9) 0.0045(9) 0.0068(10)
C9B 0.0482(16) 0.0365(15) 0.0293(13) 0.0080(11) 0.0065(12) 0.0121(12)
C10B 0.071(2) 0.0342(16) 0.0370(16) 0.0092(12) 0.0086(15) 0.0000(15)
C11B 0.0534(19) 0.0509(19) 0.0324(15) 0.0041(13) 0.0126(13) -0.0088(15)
C12B 0.0393(16) 0.057(2) 0.0415(16) -0.0031(14) 0.0148(13) 0.0017(14)
C13B 0.0381(15) 0.0387(15) 0.0405(15) 0.0006(12) 0.0123(12) 0.0066(12)
C14B 0.0206(11) 0.0295(12) 0.0227(11) -0.0001(9) 0.0049(9) 0.0049(9)
C15B 0.0231(12) 0.0364(14) 0.0278(12) 0.0004(10) 0.0041(9) 0.0078(10)
C16B 0.0260(13) 0.0536(18) 0.0321(14) -0.0094(12) -0.0002(10) 0.0068(12)
C17B 0.0343(15) 0.0404(16) 0.0465(16) -0.0176(13) 0.0046(12) -0.0018(12)
C18B 0.0463(17) 0.0281(14) 0.0490(17) -0.0041(12) 0.0130(13) 0.0026(12)
C19B 0.0306(13) 0.0278(13) 0.0313(12) 0.0001(10) 0.0077(10) 0.0069(10)
C20B 0.0279(12) 0.0277(12) 0.0189(10) 0.0005(9) -0.0012(9) 0.0121(10)
C21B 0.0368(14) 0.0412(15) 0.0374(14) 0.0111(11) 0.0109(11) 0.0209(12)
C22B 0.0525(18) 0.062(2) 0.0475(17) 0.0152(15) 0.0177(14) 0.0394(16)
C23B 0.071(2) 0.055(2) 0.0387(16) 0.0008(14) 0.0046(15) 0.0457(18)
C24B 0.064(2) 0.0268(14) 0.0476(17) -0.0021(12) -0.0052(15) 0.0187(14)
C25B 0.0354(14) 0.0285(13) 0.0383(14) -0.0016(11) -0.0028(11) 0.0092(11)
P1C 0.0187(3) 0.0187(3) 0.0223(3) 0.0005(2) 0.0020(2) 0.0051(2)
P2C 0.0209(3) 0.0200(3) 0.0231(3) 0.0012(2) 0.0033(2) 0.0088(2)
C8C 0.0288(12) 0.0196(11) 0.0236(11) 0.0004(8) -0.0008(9) 0.0095(9)
C1C 0.0231(11) 0.0263(12) 0.0299(12) -0.0010(9) -0.0011(9) 0.0102(9)
C2C 0.0215(11) 0.0257(12) 0.0229(11) 0.0003(9) -0.0007(9) -0.0012(9)
C9C 0.0387(14) 0.0235(12) 0.0278(12) 0.0048(9) 0.0047(10) 0.0107(10)
C7C 0.0265(12) 0.0297(13) 0.0364(13) 0.0079(10) -0.0038(10) 0.0027(10)
C3C 0.0321(13) 0.0395(15) 0.0300(13) -0.0030(11) 0.0073(11) -0.0025(11)
C6C 0.0383(15) 0.0349(15) 0.0507(18) 0.0170(13) -0.0128(13) -0.0020(12)
C5C 0.0494(18) 0.054(2) 0.0335(15) 0.0189(14) -0.0085(13) -0.0150(15)
C4C 0.0426(17) 0.064(2) 0.0265(14) 0.0011(13) 0.0062(12) -0.0150(15)
C14C 0.0281(12) 0.0289(12) 0.0256(11) 0.0023(9) 0.0053(9) 0.0153(10)
C13C 0.0288(13) 0.0314(13) 0.0326(13) -0.0030(10) -0.0008(10) 0.0077(10)
C20C 0.0379(13) 0.0252(12) 0.0252(11) 0.0038(9) 0.0077(10) 0.0177(10)
C19C 0.0343(14) 0.0516(18) 0.0363(14) -0.0102(12) 0.0031(11) 0.0169(13)
C10C 0.0583(18) 0.0402(16) 0.0231(12) 0.0029(11) 0.0063(12) 0.0223(14)
C21C 0.0448(16) 0.0323(14) 0.0478(16) 0.0103(12) 0.0205(13) 0.0166(12)
C24C 0.071(2) 0.0477(18) 0.0375(15) 0.0039(13) -0.0015(14) 0.0408(17)
C12C 0.0338(14) 0.0400(16) 0.0401(15) -0.0084(12) -0.0107(12) 0.0086(12)
C11C 0.0557(18) 0.0391(16) 0.0283(13) -0.0077(11) -0.0106(12) 0.0176(14)
C25C 0.0462(16) 0.0330(14) 0.0388(14) 0.0023(11) -0.0030(12) 0.0213(12)
C23C 0.092(3) 0.0466(18) 0.0414(16) 0.0192(14) 0.0270(17) 0.0476(19)
C15C 0.0344(16) 0.069(2) 0.061(2) -0.0268(17) 0.0186(15) 0.0018(15)
C22C 0.075(2) 0.0375(17) 0.066(2) 0.0216(15) 0.0387(19) 0.0253(16)
C18C 0.0516(19) 0.079(2) 0.0361(15) -0.0215(15) -0.0062(14) 0.0348(18)
C17C 0.062(2) 0.083(3) 0.0406(17) -0.0102(16) 0.0200(16) 0.0325(19)
C16C 0.048(2) 0.104(3) 0.081(3) -0.038(2) 0.035(2) 0.002(2)

loop_
_atom_type_symbol
_atom_type_description
_atom_type_scat_dispersion_real
_atom_type_scat_dispersion_imag
_atom_type_scat_source
C C 0.0033 0.0016 'International Tables Vol C Tables 4.2.6.8 and 6.1.1.4'
H H 0.0000 0.0000 'International Tables Vol C Tables 4.2.6.8 and 6.1.1.4'
P P 0.1023 0.0942 'International Tables Vol C Tables 4.2.6.8 and 6.1.1.4'
Ni Ni 0.3393 1.1124 'International Tables Vol C Tables 4.2.6.8 and 6.1.1.4'

loop_
_geom_angle_atom_site_label_1
_geom_angle_atom_site_label_2
_geom_angle_atom_site_label_3
_geom_angle
P2A Ni P2B 112.34(2)
P2A Ni P2C 117.07(2)
P2B Ni P2C 115.86(2)
P2A Ni P1C 117.75(2)
P2B Ni P1C 112.23(2)
P2C Ni P1C 77.43(2)
C8A P1A C2A 103.88(12)
C8A P1A C1A 101.34(12)
C2A P1A C1A 100.23(11)
C20A P2A C14A 101.49(11)
C20A P2A C1A 101.39(10)
C14A P2A C1A 102.01(11)
C20A P2A Ni 118.13(7)
C14A P2A Ni 117.28(8)
C1A P2A Ni 114.02(8)
P2A C1A P1A 118.33(12)
C7A C2A C3A 117.2(3)
C7A C2A P1A 126.1(2)
C3A C2A P1A 116.7(2)
C2A C3A C4A 121.1(3)
C5A C4A C3A 120.4(3)
C6A C5A C4A 119.0(3)
C5A C6A C7A 120.6(3)
C2A C7A C6A 121.7(3)
C13A C8A C9A 117.7(3)
C13A C8A P1A 116.6(3)
C9A C8A P1A 125.6(2)
C8A C9A C10A 120.8(4)
C11A C10A C9A 120.1(4)
C12A C11A C10A 120.1(4)
C11A C12A C13A 120.2(4)
C8A C13A C12A 121.2(4)
C15A C14A C19A 118.4(2)
C15A C14A P2A 117.94(18)
C19A C14A P2A 123.66(19)
C16A C15A C14A 121.0(3)
C15A C16A C17A 120.0(3)
C18A C17A C16A 120.0(3)
C17A C18A C19A 120.5(3)
C18A C19A C14A 120.1(3)
C25A C20A C21A 117.9(2)
C25A C20A P2A 121.83(18)
C21A C20A P2A 120.00(18)
C22A C21A C20A 121.2(2)
C23A C22A C21A 120.2(2)
C22A C23A C24A 119.6(2)
C23A C24A C25A 120.3(2)
C24A C25A C20A 120.8(2)
C2B P1B C8B 100.51(11)
C2B P1B C1B 105.33(11)
C8B P1B C1B 99.85(11)
C20B P2B C14B 101.96(11)
C20B P2B C1B 102.40(11)
C14B P2B C1B 100.31(10)
C20B P2B Ni 114.80(7)
C14B P2B Ni 120.19(8)
C1B P2B Ni 114.63(7)
P2B C1B P1B 118.43(12)
C3B C2B C7B 117.5(2)
C3B C2B P1B 126.18(19)
C7B C2B P1B 115.9(2)
C2B C3B C4B 120.9(3)
C5B C4B C3B 120.2(3)
C6B C5B C4B 119.5(3)
C7B C6B C5B 120.2(3)
C6B C7B C2B 121.7(3)
C9B C8B C13B 118.6(2)
C9B C8B P1B 117.6(2)
C13B C8B P1B 123.8(2)
C8B C9B C10B 120.7(3)
C11B C10B C9B 120.1(3)
C10B C11B C12B 120.4(3)
C11B C12B C13B 119.4(3)
C12B C13B C8B 120.9(3)
C15B C14B C19B 118.4(2)
C15B C14B P2B 122.94(19)
C19B C14B P2B 118.40(18)
C14B C15B C16B 121.1(3)
C15B C16B C17B 119.6(3)
C18B C17B C16B 120.0(3)
C17B C18B C19B 120.5(3)
C18B C19B C14B 120.4(3)
C21B C20B C25B 118.0(2)
C21B C20B P2B 120.55(19)
C25B C20B P2B 120.94(19)
C20B C21B C22B 121.1(3)
C23B C22B C21B 120.6(3)
C22B C23B C24B 119.6(3)
C23B C24B C25B 120.0(3)
C20B C25B C24B 120.7(3)
C2C P1C C8C 99.24(10)
C2C P1C C1C 105.97(11)
C8C P1C C1C 99.89(10)
C2C P1C Ni 120.16(7)
C8C P1C Ni 133.31(8)
C1C P1C Ni 92.72(8)
C20C P2C C14C 96.44(10)
C20C P2C C1C 103.97(11)
C14C P2C C1C 105.77(11)
C20C P2C Ni 127.90(8)
C14C P2C Ni 125.70(8)
C1C P2C Ni 93.33(7)
C9C C8C C13C 118.8(2)
C9C C8C P1C 120.48(18)
C13C C8C P1C 120.50(18)
P2C C1C P1C 95.22(11)
C3C C2C C7C 118.0(2)
C3C C2C P1C 123.8(2)
C7C C2C P1C 117.86(19)
C8C C9C C10C 120.0(2)
C6C C7C C2C 120.9(3)
C4C C3C C2C 120.2(3)
C5C C6C C7C 120.6(3)
C6C C5C C4C 119.5(3)
C5C C4C C3C 120.8(3)
C19C C14C C15C 118.1(2)
C19C C14C P2C 118.14(19)
C15C C14C P2C 123.6(2)
C12C C13C C8C 120.7(3)
C21C C20C C25C 119.1(2)
C21C C20C P2C 118.0(2)
C25C C20C P2C 122.8(2)
C14C C19C C18C 121.1(3)
C11C C10C C9C 120.1(3)
C20C C21C C22C 120.5(3)
C23C C24C C25C 120.0(3)
C11C C12C C13C 120.0(3)
C12C C11C C10C 120.3(2)
C24C C25C C20C 120.2(3)
C24C C23C C22C 120.4(3)
C14C C15C C16C 120.6(3)
C23C C22C C21C 119.9(3)
C17C C18C C19C 120.0(3)
C18C C17C C16C 119.3(3)
C17C C16C C15C 120.8(3)

loop_
_geom_bond_atom_site_label_1
_geom_bond_atom_site_label_2
_geom_bond_distance
Ni P2A 2.1627(6)
Ni P2B 2.1681(6)
Ni P2C 2.1814(6)
Ni P1C 2.1950(6)
P1A C8A 1.839(3)
P1A C2A 1.840(3)
P1A C1A 1.878(2)
P2A C20A 1.833(2)
P2A C14A 1.845(2)
P2A C1A 1.861(2)
C2A C7A 1.375(4)
C2A C3A 1.387(4)
C3A C4A 1.392(5)
C4A C5A 1.370(6)
C5A C6A 1.365(5)
C6A C7A 1.384(4)
C8A C13A 1.387(4)
C8A C9A 1.388(4)
C9A C10A 1.401(4)
C10A C11A 1.369(7)
C11A C12A 1.360(7)
C12A C13A 1.393(5)
C14A C15A 1.389(4)
C14A C19A 1.401(3)
C15A C16A 1.385(4)
C16A C17A 1.384(4)
C17A C18A 1.371(5)
C18A C19A 1.394(4)
C20A C25A 1.398(3)
C20A C21A 1.393(3)
C21A C22A 1.386(3)
C22A C23A 1.381(4)
C23A C24A 1.385(4)
C24A C25A 1.387(4)
P1B C2B 1.834(3)
P1B C8B 1.841(3)
P1B C1B 1.861(2)
P2B C20B 1.840(2)
P2B C14B 1.843(2)
P2B C1B 1.858(2)
C2B C3B 1.384(4)
C2B C7B 1.397(4)
C3B C4B 1.395(4)
C4B C5B 1.377(5)
C5B C6B 1.377(5)
C6B C7B 1.372(4)
C8B C9B 1.388(4)
C8B C13B 1.394(4)
C9B C10B 1.389(4)
C10B C11B 1.371(5)
C11B C12B 1.388(5)
C12B C13B 1.389(4)
C14B C15B 1.390(3)
C14B C19B 1.393(3)
C15B C16B 1.393(4)
C16B C17B 1.385(4)
C17B C18B 1.374(4)
C18B C19B 1.393(4)
C20B C21B 1.384(4)
C20B C25B 1.395(4)
C21B C22B 1.386(4)
C22B C23B 1.369(5)
C23B C24B 1.384(5)
C24B C25B 1.395(4)
P1C C2C 1.834(2)
P1C C8C 1.846(2)
P1C C1C 1.856(2)
P2C C20C 1.838(2)
P2C C14C 1.842(2)
P2C C1C 1.850(2)
C8C C9C 1.392(3)
C8C C13C 1.398(3)
C2C C3C 1.395(4)
C2C C7C 1.396(4)
C9C C10C 1.401(4)
C7C C6C 1.384(4)
C3C C4C 1.393(4)
C6C C5C 1.373(5)
C5C C4C 1.376(5)
C14C C19C 1.377(4)
C14C C15C 1.378(4)
C13C C12C 1.385(4)
C20C C21C 1.380(4)
C20C C25C 1.396(4)
C19C C18C 1.392(4)
C10C C11C 1.376(4)
C21C C22C 1.394(4)
C24C C23C 1.374(5)
C24C C25C 1.390(4)
C12C C11C 1.381(4)
C23C C22C 1.377(5)
C15C C16C 1.382(4)
C18C C17C 1.363(5)
C17C C16C 1.371(5)
